data_4115484
loop_
_publ_author_name
'Li Xu'
'Angel Ugrinov'
'Slavi C. Sevov'

_publ_section_title
;
 Stabilization of Ozone-like [Bi3]3- in the Heteroatomic closo-Clusters
 [Bi3Cr2(CO)6]3- and [Bi3Mo2(CO)6]3-
;
_journal_name_full 'Journal of the American Chemical Society'
_journal_page_first 4091
_journal_page_last 4092
_journal_paper_doi 10.1021/ja0038732
_journal_volume 123
_journal_year 2001
_chemical_formula_sum 'C106 H196 Bi6 Cr4 K6 N14 O42'
_chemical_formula_weight 4035.25
_chemical_name_systematic
;
K(K-crypt)5[Bi3Cr2(CO)6]2*3en
;
_space_group_IT_number 2
_symmetry_cell_setting triclinic
_symmetry_space_group_name_Hall '-P 1'
_symmetry_space_group_name_H-M 'P -1'
_atom_sites_solution_hydrogens geom
_atom_sites_solution_primary direct
_atom_sites_solution_secondary difmap
_audit_creation_method SHELXL-97
_cell_angle_alpha 71.310(10)
_cell_angle_beta 81.37(3)
_cell_angle_gamma 78.82(2)
_cell_formula_units_Z 1
_cell_length_a 12.679(3)
_cell_length_b 17.724(2)
_cell_length_c 18.254(2)
_cell_measurement_reflns_used 25
_cell_measurement_temperature 293(2)
_cell_measurement_theta_max 12
_cell_measurement_theta_min 11
_cell_volume 3794.9(11)
_computing_cell_refinement 'CAD4-ARGUS, (Enraf-Nonius, 1994)'
_computing_data_collection 'CAD4-ARGUS, (Enraf-Nonius, 1994)'
_computing_data_reduction 'xcad4 (Harms, 1996)'
_computing_molecular_graphics 'SHELXTL-V5.1 (Siemens, 1994)'
_computing_publication_material 'SHELXTL-V5.1 (Siemens, 1994)'
_computing_structure_refinement 'SHELXL-97 (Sheldrick, 1997)'
_computing_structure_solution 'SHELXS-97 (Sheldrick, 1990)'
_diffrn_ambient_temperature 293(2)
_diffrn_measured_fraction_theta_full 0.997
_diffrn_measured_fraction_theta_max 0.997
_diffrn_measurement_device_type 'Enraf-Nonius CAD4'
_diffrn_measurement_method omega-2theta
_diffrn_radiation_monochromator graphite
_diffrn_radiation_source 'fine-focus sealed tube'
_diffrn_radiation_type MoK\a
_diffrn_radiation_wavelength 0.71073
_diffrn_reflns_av_R_equivalents 0.0482
_diffrn_reflns_av_sigmaI/netI 0.1328
_diffrn_reflns_limit_h_max 15
_diffrn_reflns_limit_h_min -14
_diffrn_reflns_limit_k_max 21
_diffrn_reflns_limit_k_min -19
_diffrn_reflns_limit_l_max 21
_diffrn_reflns_limit_l_min 0
_diffrn_reflns_number 13265
_diffrn_reflns_theta_full 24.97
_diffrn_reflns_theta_max 24.97
_diffrn_reflns_theta_min 2.11
_diffrn_standards_decay_% 0
_diffrn_standards_interval_count 200
_diffrn_standards_interval_time 120
_diffrn_standards_number 3
_exptl_absorpt_coefficient_mu 7.442
_exptl_absorpt_correction_T_max 1.234
_exptl_absorpt_correction_T_min 0.631
_exptl_absorpt_correction_type empirical
_exptl_absorpt_process_details Xabs
_exptl_crystal_colour brown-red
_exptl_crystal_density_diffrn 1.766
_exptl_crystal_description needle
_exptl_crystal_F_000 1974
_exptl_crystal_size_max 0.52
_exptl_crystal_size_mid 0.15
_exptl_crystal_size_min 0.10
_refine_diff_density_max 1.802
_refine_diff_density_min -1.053
_refine_diff_density_rms 0.156
_refine_ls_extinction_method none
_refine_ls_goodness_of_fit_ref 1.002
_refine_ls_hydrogen_treatment mixed
_refine_ls_matrix_type full
_refine_ls_number_parameters 826
_refine_ls_number_reflns 13265
_refine_ls_number_restraints 10
_refine_ls_restrained_S_all 1.002
_refine_ls_R_factor_all 0.1899
_refine_ls_R_factor_gt 0.0765
_refine_ls_shift/su_max 0.001
_refine_ls_shift/su_mean 0.000
_refine_ls_structure_factor_coef Fsqd
_refine_ls_weighting_details 'calc w=1/[\s^2^(Fo^2^)+(0.0961P)^2^+7.3805P] where P=(Fo^2^+2Fc^2^)/3'
_refine_ls_weighting_scheme calc
_refine_ls_wR_factor_gt 0.1665
_refine_ls_wR_factor_ref 0.2175
_reflns_number_gt 5928
_reflns_number_total 13265
_reflns_threshold_expression >2sigma(I)
_cod_data_source_file ja0038732_2.cif
_cod_data_source_block Bi3Cr2(CO)6
_cod_database_code 4115484

loop_
_symmetry_equiv_pos_as_xyz
'x, y, z'
'-x, -y, -z'

loop_
_atom_site_label
_atom_site_type_symbol
_atom_site_fract_x
_atom_site_fract_y
_atom_site_fract_z
_atom_site_U_iso_or_equiv
_atom_site_adp_type
_atom_site_occupancy
_atom_site_symmetry_multiplicity
_atom_site_calc_flag
_atom_site_refinement_flags
Bi1 Bi 0.36273(6) 0.27622(4) 0.24449(5) 0.0779(3) Uani 1 1 d .
Bi2 Bi 0.54695(9) 0.34389(5) 0.14187(5) 0.0959(3) Uani 1 1 d .
Bi3 Bi 0.70806(6) 0.21903(5) 0.23257(5) 0.0806(3) Uani 1 1 d .
Cr1 Cr 0.5334(2) 0.27305(15) 0.31797(15) 0.0552(7) Uani 1 1 d .
Cr2 Cr 0.5286(2) 0.16704(15) 0.21302(16) 0.0610(8) Uani 1 1 d .
K1 K 0.3993(3) 0.73780(19) 0.2443(2) 0.0545(9) Uani 1 1 d .
K2 K 1.0599(3) 0.3629(2) -0.1065(2) 0.0628(10) Uani 1 1 d .
K01 K 0.9532(6) -0.0189(4) 0.4693(4) 0.061(2) Uani 0.50 1 d P
K02 K 1.5987(8) -0.0240(5) 0.4875(4) 0.074(2) Uani 0.50 1 d P
C01 C 0.5395(14) 0.1924(10) 0.4029(10) 0.057(4) Uani 1 1 d .
O01 O 0.5480(11) 0.1354(8) 0.4628(8) 0.083(4) Uani 1 1 d .
C02 C 0.6375(14) 0.3173(9) 0.3464(11) 0.058(5) Uani 1 1 d .
O02 O 0.6913(10) 0.3487(7) 0.3666(7) 0.071(4) Uani 1 1 d .
C03 C 0.4285(14) 0.3267(11) 0.3644(10) 0.062(5) Uani 1 1 d .
O03 O 0.3671(12) 0.3633(8) 0.4017(9) 0.097(4) Uani 1 1 d .
C04 C 0.4277(16) 0.1434(10) 0.1703(11) 0.068(5) Uani 1 1 d .
O04 O 0.3658(11) 0.1208(7) 0.1413(7) 0.077(4) Uani 1 1 d .
C05 C 0.6305(18) 0.1084(12) 0.1649(12) 0.086(6) Uani 1 1 d .
O05 O 0.6924(12) 0.0656(10) 0.1355(11) 0.123(6) Uani 1 1 d .
C06 C 0.504(2) 0.0851(10) 0.2977(12) 0.105(9) Uani 1 1 d .
O06 O 0.498(2) 0.0301(9) 0.3531(9) 0.155(9) Uani 1 1 d .
N1 N 1.0724(17) 0.5186(11) -0.2344(10) 0.096(6) Uani 1 1 d .
N2 N 1.0558(15) 0.2079(10) 0.0204(9) 0.080(5) Uani 1 1 d .
N3 N 0.3732(17) 0.6061(10) 0.3861(10) 0.093(6) Uani 1 1 d .
N4 N 0.4172(17) 0.8669(11) 0.0998(16) 0.124(9) Uani 1 1 d .
N5 N 1.106(3) 0.0247(19) 0.3245(18) 0.097(13) Uani 0.50 1 d PD
N6 N 1.197(2) 0.0536(18) 0.3853(16) 0.097(12) Uani 0.50 1 d PD
O1 O 0.8683(10) 0.4588(8) -0.1606(8) 0.078(4) Uani 1 1 d .
O2 O 0.8618(10) 0.3005(8) -0.0599(8) 0.081(4) Uani 1 1 d .
O3 O 1.1626(12) 0.4825(11) -0.0888(11) 0.108(5) Uani 1 1 d .
O4 O 1.1216(12) 0.3505(11) 0.0395(9) 0.096(4) Uani 1 1 d .
O5 O 1.1639(11) 0.3609(9) -0.2547(8) 0.092(4) Uani 1 1 d .
O6 O 1.1898(11) 0.2189(8) -0.1254(9) 0.091(4) Uani 1 1 d .
O7 O 0.1917(10) 0.6927(7) 0.3006(7) 0.074(3) Uani 1 1 d .
O8 O 0.2108(11) 0.8416(8) 0.1853(9) 0.095(4) Uani 1 1 d .
O9 O 0.5208(13) 0.5877(7) 0.2466(10) 0.111(5) Uani 1 1 d .
O10 O 0.4830(13) 0.7001(11) 0.1058(8) 0.107(5) Uani 1 1 d .
O11 O 0.5216(11) 0.8540(9) 0.2401(13) 0.128(7) Uani 1 1 d .
O12 O 0.4530(15) 0.7522(17) 0.3797(14) 0.155(9) Uani 1 1 d .
O13 O 0.9815(12) 0.1395(8) 0.4048(8) 0.097(4) Uani 1 1 d .
O14 O 1.1475(14) -0.1133(11) 0.4614(12) 0.128(6) Uani 1 1 d .
O15 O 0.893(3) -0.0190(18) 0.3196(19) 0.141(16) Uani 0.50 1 d PD
O16 O 0.774(2) -0.0727(16) 0.4593(16) 0.095(9) Uani 0.50 1 d P
C1 C 0.964(3) 0.5680(16) -0.2375(18) 0.140(11) Uani 1 1 d .
H1A H 0.9633 0.6138 -0.2841 0.168 Uiso 1 1 calc R
H1B H 0.9479 0.5884 -0.1931 0.168 Uiso 1 1 calc R
C2 C 0.878(2) 0.5214(17) -0.2374(15) 0.133(11) Uani 1 1 d .
H2A H 0.8971 0.4960 -0.2784 0.160 Uiso 1 1 calc R
H2B H 0.8102 0.5572 -0.2467 0.160 Uiso 1 1 calc R
C3 C 0.782(2) 0.4195(13) -0.1563(15) 0.113(8) Uani 1 1 d .
H3A H 0.7962 0.3900 -0.1940 0.136 Uiso 1 1 calc R
H3B H 0.7170 0.4585 -0.1675 0.136 Uiso 1 1 calc R
C4 C 0.7679(15) 0.3618(14) -0.0747(16) 0.104(8) Uani 1 1 d .
H4A H 0.7573 0.3913 -0.0370 0.125 Uiso 1 1 calc R
H4B H 0.7044 0.3367 -0.0693 0.125 Uiso 1 1 calc R
C5 C 0.852(2) 0.2482(17) 0.0140(15) 0.116(9) Uani 1 1 d .
H5A H 0.7865 0.2251 0.0228 0.139 Uiso 1 1 calc R
H5B H 0.8497 0.2766 0.0519 0.139 Uiso 1 1 calc R
C6 C 0.951(2) 0.1814(14) 0.0224(14) 0.113(8) Uani 1 1 d .
H6A H 0.9394 0.1397 0.0711 0.136 Uiso 1 1 calc R
H6B H 0.9557 0.1574 -0.0191 0.136 Uiso 1 1 calc R
C7 C 1.149(2) 0.5605(17) -0.2133(18) 0.124(9) Uani 1 1 d .
H7A H 1.2217 0.5355 -0.2250 0.149 Uiso 1 1 calc R
H7B H 1.1406 0.6160 -0.2464 0.149 Uiso 1 1 calc R
C8 C 1.137(3) 0.5610(18) -0.136(2) 0.146(12) Uani 1 1 d .
H8A H 1.1854 0.5943 -0.1292 0.175 Uiso 1 1 calc R
H8B H 1.0638 0.5830 -0.1216 0.175 Uiso 1 1 calc R
C9 C 1.178(2) 0.478(2) -0.0105(19) 0.149(14) Uani 1 1 d .
H9A H 1.1131 0.5033 0.0131 0.179 Uiso 1 1 calc R
H9B H 1.2367 0.5068 -0.0118 0.179 Uiso 1 1 calc R
C10 C 1.205(2) 0.393(2) 0.0361(16) 0.131(10) Uani 1 1 d .
H10A H 1.2708 0.3679 0.0131 0.158 Uiso 1 1 calc R
H10B H 1.2163 0.3898 0.0883 0.158 Uiso 1 1 calc R
C11 C 1.146(3) 0.272(3) 0.0879(18) 0.160(14) Uani 1 1 d .
H11A H 1.1546 0.2739 0.1393 0.191 Uiso 1 1 calc R
H11B H 1.2140 0.2467 0.0680 0.191 Uiso 1 1 calc R
C12 C 1.061(3) 0.2238(18) 0.0939(15) 0.136(10) Uani 1 1 d .
H12A H 1.0753 0.1729 0.1344 0.163 Uiso 1 1 calc R
H12B H 0.9919 0.2522 0.1087 0.163 Uiso 1 1 calc R
C13 C 1.109(2) 0.5000(15) -0.3070(13) 0.133(11) Uani 1 1 d .
H13A H 1.1282 0.5483 -0.3460 0.160 Uiso 1 1 calc R
H13B H 1.0486 0.4854 -0.3241 0.160 Uiso 1 1 calc R
C14 C 1.204(2) 0.4319(17) -0.3025(13) 0.140(12) Uani 1 1 d .
H14A H 1.2308 0.4273 -0.3538 0.168 Uiso 1 1 calc R
H14B H 1.2629 0.4417 -0.2796 0.168 Uiso 1 1 calc R
C15 C 1.248(2) 0.2915(17) -0.2478(18) 0.144(12) Uani 1 1 d .
H15A H 1.2777 0.2887 -0.2992 0.173 Uiso 1 1 calc R
H15B H 1.3057 0.2970 -0.2214 0.173 Uiso 1 1 calc R
C16 C 1.2065(18) 0.2209(15) -0.2063(14) 0.099(7) Uani 1 1 d .
H16A H 1.2570 0.1742 -0.2125 0.119 Uiso 1 1 calc R
H16B H 1.1388 0.2208 -0.2249 0.119 Uiso 1 1 calc R
C17 C 1.158(2) 0.1442(14) -0.0755(17) 0.119(9) Uani 1 1 d .
H17A H 1.2141 0.0994 -0.0795 0.143 Uiso 1 1 calc R
H17B H 1.0920 0.1361 -0.0904 0.143 Uiso 1 1 calc R
C18 C 1.142(2) 0.1492(12) 0.0056(14) 0.103(8) Uani 1 1 d .
H18A H 1.1288 0.0969 0.0406 0.123 Uiso 1 1 calc R
H18B H 1.2078 0.1602 0.0179 0.123 Uiso 1 1 calc R
C21 C 0.273(2) 0.5735(13) 0.3939(15) 0.117(9) Uani 1 1 d .
H21A H 0.2612 0.5382 0.4463 0.141 Uiso 1 1 calc R
H21B H 0.2800 0.5420 0.3582 0.141 Uiso 1 1 calc R
C22 C 0.181(2) 0.6398(15) 0.3768(14) 0.111(8) Uani 1 1 d .
H22A H 0.1150 0.6169 0.3840 0.133 Uiso 1 1 calc R
H22B H 0.1738 0.6702 0.4134 0.133 Uiso 1 1 calc R
C23 C 0.1016(16) 0.7544(13) 0.2869(15) 0.105(8) Uani 1 1 d .
H23A H 0.0972 0.7869 0.3214 0.126 Uiso 1 1 calc R
H23B H 0.0358 0.7310 0.2968 0.126 Uiso 1 1 calc R
C24 C 0.1140(16) 0.8070(14) 0.2023(16) 0.106(8) Uani 1 1 d .
H24A H 0.1150 0.7746 0.1683 0.127 Uiso 1 1 calc R
H24B H 0.0524 0.8498 0.1925 0.127 Uiso 1 1 calc R
C25 C 0.225(2) 0.8938(14) 0.1068(18) 0.142(11) Uani 1 1 d .
H25A H 0.2294 0.8630 0.0707 0.170 Uiso 1 1 calc R
H25B H 0.1623 0.9359 0.0968 0.170 Uiso 1 1 calc R
C26 C 0.320(2) 0.9291(16) 0.095(2) 0.21(2) Uani 1 1 d .
H26A H 0.3178 0.9558 0.1341 0.246 Uiso 1 1 calc R
H26B H 0.3230 0.9693 0.0444 0.246 Uiso 1 1 calc R
C27 C 0.464(3) 0.5437(16) 0.3792(15) 0.149(12) Uani 1 1 d .
H27A H 0.5287 0.5607 0.3870 0.179 Uiso 1 1 calc R
H27B H 0.4533 0.4953 0.4215 0.179 Uiso 1 1 calc R
C28 C 0.484(2) 0.5228(12) 0.3105(18) 0.132(11) Uani 1 1 d .
H28A H 0.4189 0.5101 0.2989 0.159 Uiso 1 1 calc R
H28B H 0.5389 0.4752 0.3171 0.159 Uiso 1 1 calc R
C29 C 0.530(2) 0.5705(17) 0.170(2) 0.149(14) Uani 1 1 d .
H29A H 0.5782 0.5207 0.1710 0.179 Uiso 1 1 calc R
H29B H 0.4594 0.5660 0.1580 0.179 Uiso 1 1 calc R
C30 C 0.566(3) 0.630(3) 0.120(2) 0.169(16) Uani 1 1 d .
H30A H 0.5911 0.6167 0.0721 0.203 Uiso 1 1 calc R
H30B H 0.6273 0.6411 0.1388 0.203 Uiso 1 1 calc R
C31 C 0.521(3) 0.765(2) 0.0390(16) 0.168(14) Uani 1 1 d .
H31A H 0.5886 0.7775 0.0471 0.202 Uiso 1 1 calc R
H31B H 0.5297 0.7506 -0.0088 0.202 Uiso 1 1 calc R
C32 C 0.435(3) 0.831(3) 0.038(2) 0.19(2) Uani 1 1 d .
H32A H 0.3682 0.8125 0.0360 0.228 Uiso 1 1 calc R
H32B H 0.4464 0.8732 -0.0103 0.228 Uiso 1 1 calc R
C33 C 0.375(3) 0.636(2) 0.4524(14) 0.169(14) Uani 1 1 d .
H33A H 0.3834 0.5896 0.4987 0.203 Uiso 1 1 calc R
H33B H 0.3057 0.6681 0.4601 0.203 Uiso 1 1 calc R
C34 C 0.466(3) 0.687(3) 0.4435(19) 0.19(2) Uani 1 1 d .
H34A H 0.4624 0.7040 0.4894 0.227 Uiso 1 1 calc R
H34B H 0.5364 0.6546 0.4378 0.227 Uiso 1 1 calc R
C35 C 0.533(3) 0.825(4) 0.354(3) 0.27(4) Uani 1 1 d .
H35A H 0.5304 0.8469 0.3964 0.329 Uiso 1 1 calc R
H35B H 0.6071 0.8016 0.3427 0.329 Uiso 1 1 calc R
C36 C 0.506(4) 0.874(5) 0.302(6) 0.43(8) Uani 1 1 d .
H36A H 0.5428 0.9189 0.2944 0.517 Uiso 1 1 calc R
H36B H 0.4291 0.8916 0.3114 0.517 Uiso 1 1 calc R
C37 C 0.513(2) 0.9242(11) 0.159(2) 0.156(15) Uani 1 1 d .
H37A H 0.4453 0.9605 0.1621 0.187 Uiso 1 1 calc R
H37B H 0.5712 0.9548 0.1508 0.187 Uiso 1 1 calc R
C38 C 0.516(3) 0.899(3) 0.101(2) 0.183(17) Uiso 1 1 d .
H38A H 0.5779 0.8576 0.1013 0.220 Uiso 1 1 calc R
H38B H 0.5250 0.9436 0.0537 0.220 Uiso 1 1 calc R
C41 C 1.1306(19) 0.1045(19) 0.3208(14) 0.143(13) Uani 1 1 d D
H41A H 1.1675 0.1257 0.2698 0.171 Uiso 1 1 calc R
H41B H 1.1830 0.0942 0.3580 0.171 Uiso 1 1 calc R
C42 C 1.0457(17) 0.1716(14) 0.3343(12) 0.108(9) Uani 1 1 d .
H42A H 1.0791 0.2147 0.3384 0.130 Uiso 1 1 calc R
H42B H 1.0009 0.1932 0.2914 0.130 Uiso 1 1 calc R
C43 C 0.899(2) 0.2014(15) 0.4175(14) 0.103(7) Uani 1 1 d .
H43A H 0.8649 0.2301 0.3702 0.124 Uiso 1 1 calc R
H43B H 0.9295 0.2395 0.4331 0.124 Uiso 1 1 calc R
C44 C 0.799(3) -0.044(3) 0.338(2) 0.087(13) Uiso 0.50 1 d PD
H44A H 0.7640 -0.0280 0.2900 0.104 Uiso 0.50 1 calc PR
H44B H 0.8133 -0.1027 0.3544 0.104 Uiso 0.50 1 calc PR
C45 C 1.178(3) -0.1654(17) 0.523(2) 0.21(2) Uani 1 1 d .
H45A H 1.2208 -0.1409 0.5459 0.249 Uiso 1 1 calc R
H45B H 1.2259 -0.2088 0.5078 0.249 Uiso 1 1 calc R
C46 C 1.232(4) -0.073(3) 0.396(3) 0.26(3) Uani 1 1 d .
H46A H 1.2901 -0.0680 0.4220 0.316 Uiso 1 1 calc R
H46B H 1.2617 -0.1120 0.3683 0.316 Uiso 1 1 calc R
C47 C 1.042(3) 0.036(3) 0.260(3) 0.112(16) Uiso 0.50 1 d PD
H47A H 1.0957 0.0272 0.2184 0.135 Uiso 0.50 1 calc PR
H47B H 1.0149 0.0934 0.2440 0.135 Uiso 0.50 1 calc PR
C48 C 0.950(3) -0.003(3) 0.254(3) 0.104(15) Uiso 0.50 1 d PD
H48A H 0.9063 0.0337 0.2137 0.125 Uiso 0.50 1 calc PR
H48B H 0.9777 -0.0517 0.2397 0.125 Uiso 0.50 1 calc PR
C49 C 0.732(4) -0.023(3) 0.388(2) 0.23(5) Uani 0.50 1 d PD
H49A H 0.6602 -0.0325 0.3854 0.276 Uiso 0.50 1 calc PR
H49B H 0.7290 0.0339 0.3827 0.276 Uiso 0.50 1 calc PR
C50 C 1.217(3) -0.019(3) 0.353(4) 0.57(9) Uani 1 1 d D
H50A H 1.1544 -0.0180 0.3282 0.685 Uiso 1 1 calc R
H50B H 1.2783 -0.0131 0.3140 0.685 Uiso 1 1 calc R
C51 C 0.689(5) -0.072(4) 0.526(2) 0.17(2) Uiso 0.50 1 d PD
H51A H 0.6311 -0.0993 0.5225 0.199 Uiso 0.50 1 calc PR
H51B H 0.6582 -0.0171 0.5242 0.199 Uiso 0.50 1 calc PR
C52 C 0.737(4) -0.115(3) 0.603(2) 0.117(16) Uiso 0.50 1 d PD
H52A H 0.7838 -0.1645 0.6012 0.140 Uiso 0.50 1 calc PR
H52B H 0.6804 -0.1273 0.6453 0.140 Uiso 0.50 1 calc PR
NA N 0.887(5) -0.418(3) 0.514(4) 0.41(5) Uani 1 1 d .
HA1 H 0.8507 -0.4353 0.4860 0.616 Uiso 0.67 1 calc PR
HA2 H 0.8623 -0.4349 0.5639 0.616 Uiso 0.67 1 calc PR
HA3 H 0.9569 -0.4383 0.5085 0.616 Uiso 0.67 1 calc PR
NB N 0.769(4) -0.218(4) 0.494(4) 0.61(8) Uani 1 1 d .
HB1 H 0.7280 -0.2499 0.5313 0.728 Uiso 1 1 calc R
HB2 H 0.7527 -0.2225 0.4498 0.728 Uiso 1 1 calc R
CA C 0.892(5) -0.283(6) 0.503(6) 0.51(10) Uani 1 1 d .
HA4 H 0.9494 -0.2581 0.4675 0.609 Uiso 1 1 calc R
HA5 H 0.9128 -0.2998 0.5558 0.609 Uiso 1 1 calc R
CB C 0.874(8) -0.333(7) 0.488(5) 0.43(8) Uani 1 1 d .
HB3 H 0.9052 -0.3223 0.4346 0.519 Uiso 1 1 calc R
HB4 H 0.7967 -0.3185 0.4847 0.519 Uiso 1 1 calc R

loop_
_atom_site_aniso_label
_atom_site_aniso_U_11
_atom_site_aniso_U_22
_atom_site_aniso_U_33
_atom_site_aniso_U_23
_atom_site_aniso_U_13
_atom_site_aniso_U_12
Bi1 0.0745(5) 0.0671(5) 0.0974(6) -0.0349(4) -0.0350(4) 0.0143(4)
Bi2 0.1537(9) 0.0598(5) 0.0733(6) -0.0117(4) -0.0152(5) -0.0253(5)
Bi3 0.0687(5) 0.0976(6) 0.0922(6) -0.0540(5) 0.0036(4) -0.0170(4)
Cr1 0.0594(17) 0.0467(15) 0.0604(17) -0.0172(13) -0.0095(14) -0.0053(13)
Cr2 0.074(2) 0.0450(16) 0.0678(18) -0.0212(14) -0.0204(15) -0.0009(14)
K1 0.067(2) 0.0330(18) 0.058(2) -0.0044(16) -0.0140(19) -0.0054(17)
K2 0.058(2) 0.065(2) 0.061(2) -0.014(2) -0.0001(19) -0.013(2)
K01 0.055(5) 0.054(4) 0.063(5) -0.002(4) 0.000(4) -0.010(4)
K02 0.103(7) 0.060(5) 0.048(5) -0.001(4) -0.006(4) -0.019(5)
C01 0.085(13) 0.044(10) 0.051(11) -0.020(9) -0.023(10) -0.009(9)
O01 0.117(11) 0.067(8) 0.068(9) -0.017(7) -0.025(8) -0.017(8)
C02 0.052(11) 0.034(9) 0.075(13) -0.004(9) 0.018(10) -0.013(8)
O02 0.075(9) 0.063(8) 0.083(9) -0.024(7) -0.002(7) -0.030(7)
C03 0.059(12) 0.058(11) 0.063(12) -0.015(9) -0.005(9) 0.002(9)
O03 0.089(11) 0.083(10) 0.132(13) -0.053(10) -0.005(9) -0.009(8)
C04 0.079(14) 0.057(11) 0.078(13) -0.027(10) -0.019(11) -0.013(10)
O04 0.089(10) 0.055(7) 0.095(10) -0.028(7) -0.024(8) -0.006(7)
C05 0.095(16) 0.080(14) 0.092(15) -0.043(13) -0.025(13) 0.010(13)
O05 0.086(11) 0.129(13) 0.190(17) -0.108(13) -0.028(11) 0.016(10)
C06 0.24(3) 0.022(10) 0.071(14) -0.009(10) -0.052(16) -0.034(13)
O06 0.34(3) 0.051(9) 0.087(11) -0.016(9) -0.066(15) -0.040(13)
N1 0.096(15) 0.088(13) 0.082(13) -0.009(10) 0.016(11) -0.009(12)
N2 0.091(13) 0.073(11) 0.058(11) 0.001(8) -0.015(9) 0.000(10)
N3 0.107(15) 0.074(12) 0.061(12) 0.013(9) -0.004(10) 0.016(12)
N4 0.081(15) 0.065(12) 0.16(2) 0.065(14) -0.031(16) -0.010(11)
N5 0.11(3) 0.07(2) 0.06(2) 0.030(19) 0.01(2) 0.01(2)
N6 0.07(2) 0.07(2) 0.13(3) -0.03(2) 0.04(2) 0.00(2)
O1 0.063(8) 0.067(8) 0.097(10) -0.012(8) -0.029(7) -0.001(7)
O2 0.075(10) 0.085(9) 0.075(9) -0.005(8) 0.002(7) -0.031(8)
O3 0.098(12) 0.129(14) 0.125(14) -0.063(12) 0.031(10) -0.072(11)
O4 0.075(10) 0.131(13) 0.082(11) -0.025(10) -0.010(8) -0.028(10)
O5 0.076(10) 0.104(11) 0.082(10) -0.030(9) 0.007(8) 0.012(9)
O6 0.091(10) 0.087(10) 0.099(11) -0.040(9) -0.003(8) -0.007(8)
O7 0.083(9) 0.064(8) 0.059(8) 0.006(6) 0.005(7) -0.028(7)
O8 0.076(10) 0.077(9) 0.106(11) 0.004(9) -0.012(8) 0.000(8)
O9 0.133(13) 0.040(8) 0.137(14) -0.026(9) 0.020(11) 0.015(8)
O10 0.093(12) 0.145(14) 0.072(10) -0.032(10) 0.005(9) -0.002(11)
O11 0.073(10) 0.089(12) 0.26(2) -0.101(14) -0.005(12) -0.026(8)
O12 0.109(15) 0.28(3) 0.139(17) -0.158(19) -0.020(13) -0.004(16)
O13 0.102(11) 0.066(9) 0.093(11) 0.002(8) 0.003(9) 0.009(8)
O14 0.096(13) 0.112(14) 0.140(16) -0.026(12) 0.022(12) 0.021(11)
O15 0.17(3) 0.08(2) 0.14(3) 0.07(2) -0.11(3) -0.05(2)
O16 0.09(2) 0.10(2) 0.081(19) 0.002(16) -0.010(16) -0.023(16)
C1 0.13(3) 0.10(2) 0.16(3) 0.000(18) 0.02(2) -0.03(2)
C2 0.14(3) 0.12(2) 0.10(2) -0.032(18) -0.047(19) 0.08(2)
C3 0.12(2) 0.063(14) 0.13(2) 0.003(15) -0.028(18) -0.013(15)
C4 0.043(12) 0.092(16) 0.20(3) -0.071(19) -0.015(15) -0.006(12)
C5 0.095(19) 0.16(3) 0.12(2) -0.07(2) 0.021(16) -0.053(19)
C6 0.12(2) 0.093(18) 0.094(18) 0.015(14) 0.012(16) -0.025(17)
C7 0.11(2) 0.12(2) 0.13(2) -0.032(19) 0.041(19) -0.050(18)
C8 0.17(3) 0.10(2) 0.17(3) -0.05(2) 0.05(3) -0.06(2)
C9 0.13(3) 0.23(4) 0.16(3) -0.14(3) 0.08(2) -0.13(3)
C10 0.13(3) 0.19(3) 0.10(2) -0.06(2) 0.009(18) -0.07(3)
C11 0.13(3) 0.24(4) 0.10(2) -0.06(3) -0.06(2) 0.02(3)
C12 0.15(3) 0.16(3) 0.076(19) 0.016(17) -0.007(18) -0.04(2)
C13 0.17(3) 0.11(2) 0.075(17) 0.003(15) 0.059(18) -0.02(2)
C14 0.14(2) 0.14(2) 0.069(16) 0.004(16) 0.057(16) 0.02(2)
C15 0.12(2) 0.12(2) 0.20(3) -0.10(2) 0.08(2) -0.016(19)
C16 0.076(16) 0.105(19) 0.12(2) -0.059(16) -0.030(14) 0.034(14)
C17 0.12(2) 0.070(16) 0.15(3) -0.013(17) 0.006(18) -0.005(14)
C18 0.13(2) 0.059(14) 0.096(18) 0.016(13) -0.043(16) 0.009(14)
C21 0.13(2) 0.062(15) 0.12(2) 0.005(13) 0.011(18) 0.008(16)
C22 0.11(2) 0.111(19) 0.11(2) -0.044(17) 0.031(16) -0.025(17)
C23 0.062(14) 0.096(17) 0.15(2) -0.047(17) -0.019(14) 0.038(13)
C24 0.050(13) 0.102(17) 0.15(2) -0.010(17) -0.029(14) -0.007(12)
C25 0.12(2) 0.062(15) 0.19(3) 0.042(18) -0.05(2) 0.009(15)
C26 0.09(2) 0.10(2) 0.31(5) 0.11(3) -0.04(2) -0.034(18)
C27 0.21(3) 0.092(19) 0.082(19) 0.036(16) -0.04(2) 0.04(2)
C28 0.15(2) 0.042(13) 0.15(3) -0.004(16) 0.01(2) 0.046(14)
C29 0.085(19) 0.12(2) 0.30(5) -0.17(3) 0.00(2) -0.011(17)
C30 0.14(3) 0.21(4) 0.20(4) -0.14(3) 0.09(3) -0.09(3)
C31 0.14(3) 0.23(4) 0.07(2) 0.01(2) 0.04(2) -0.03(3)
C32 0.14(3) 0.23(5) 0.09(2) 0.09(3) -0.01(2) -0.01(3)
C33 0.22(4) 0.21(4) 0.039(15) -0.003(18) -0.01(2) 0.00(3)
C34 0.14(3) 0.37(6) 0.07(2) -0.13(3) -0.03(2) 0.03(4)
C35 0.041(17) 0.65(12) 0.33(6) -0.44(8) 0.02(2) -0.05(3)
C36 0.12(4) 0.59(12) 0.91(19) -0.72(15) 0.18(7) -0.18(6)
C37 0.12(2) 0.012(10) 0.30(5) 0.007(18) 0.00(3) -0.025(12)
C41 0.086(19) 0.19(3) 0.081(18) 0.03(2) 0.003(14) 0.01(2)
C42 0.076(15) 0.115(19) 0.077(15) 0.025(14) 0.019(13) 0.008(14)
C43 0.096(18) 0.106(19) 0.092(18) -0.016(15) -0.006(14) -0.006(16)
C45 0.19(4) 0.08(2) 0.23(4) 0.04(2) -0.01(3) 0.09(2)
C46 0.18(4) 0.24(6) 0.32(6) -0.15(5) 0.01(4) 0.16(4)
C49 0.40(13) 0.13(5) 0.13(5) -0.04(4) -0.17(7) 0.13(7)
C50 0.26(7) 0.17(5) 1.0(2) 0.00(8) 0.28(9) 0.15(4)
NA 0.33(7) 0.29(6) 0.58(12) -0.04(7) -0.09(7) -0.10(6)
NB 0.26(6) 0.60(11) 0.53(9) 0.50(9) -0.15(6) -0.10(6)
CA 0.18(6) 0.61(17) 1.0(2) -0.56(17) -0.23(10) 0.04(7)
CB 0.39(13) 0.48(15) 0.43(12) -0.17(13) 0.27(12) -0.26(13)

loop_
_atom_type_symbol
_atom_type_description
_atom_type_scat_dispersion_real
_atom_type_scat_dispersion_imag
_atom_type_scat_source
C C 0.0033 0.0016 'International Tables Vol C Tables 4.2.6.8 and 6.1.1.4'
H H 0.0000 0.0000 'International Tables Vol C Tables 4.2.6.8 and 6.1.1.4'
N N 0.0061 0.0033 'International Tables Vol C Tables 4.2.6.8 and 6.1.1.4'
O O 0.0106 0.0060 'International Tables Vol C Tables 4.2.6.8 and 6.1.1.4'
K K 0.2009 0.2494 'International Tables Vol C Tables 4.2.6.8 and 6.1.1.4'
Cr Cr 0.3209 0.6236 'International Tables Vol C Tables 4.2.6.8 and 6.1.1.4'
Bi Bi -4.1077 10.2566 'International Tables Vol C Tables 4.2.6.8 and 6.1.1.4'

loop_
_geom_angle_atom_site_label_1
_geom_angle_atom_site_label_2
_geom_angle_atom_site_label_3
_geom_angle
_geom_angle_site_symmetry_1
_geom_angle_site_symmetry_3
Cr1 Bi1 Cr2 70.14(8) . .
Cr1 Bi1 Bi2 65.02(6) . .
Cr2 Bi1 Bi2 64.53(7) . .
Bi3 Bi2 Bi1 93.02(3) . .
Bi3 Bi2 Cr2 54.21(6) . .
Bi1 Bi2 Cr2 53.57(6) . .
Bi3 Bi2 Cr1 53.72(6) . .
Bi1 Bi2 Cr1 53.33(6) . .
Cr2 Bi2 Cr1 61.36(7) . .
Cr1 Bi3 Cr2 69.46(8) . .
Cr1 Bi3 Bi2 64.86(6) . .
Cr2 Bi3 Bi2 64.23(6) . .
C01 Cr1 C03 89.6(8) . .
C01 Cr1 C02 91.8(7) . .
C03 Cr1 C02 91.6(8) . .
C01 Cr1 Bi1 110.0(5) . .
C03 Cr1 Bi1 78.1(6) . .
C02 Cr1 Bi1 155.5(5) . .
C01 Cr1 Bi3 99.4(6) . .
C03 Cr1 Bi3 168.6(6) . .
C02 Cr1 Bi3 81.3(5) . .
Bi1 Cr1 Bi3 104.96(9) . .
C01 Cr1 O03 88.3(6) . .
C03 Cr1 O03 3.4(7) . .
C02 Cr1 O03 88.5(6) . .
Bi1 Cr1 O03 81.5(3) . .
Bi3 Cr1 O03 167.4(3) . .
C01 Cr1 O01 1.0(6) . .
C03 Cr1 O01 90.2(6) . .
C02 Cr1 O01 91.0(6) . .
Bi1 Cr1 O01 111.0(3) . .
Bi3 Cr1 O01 98.7(3) . .
O03 Cr1 O01 88.9(4) . .
C01 Cr1 O02 92.0(6) . .
C03 Cr1 O02 88.9(6) . .
C02 Cr1 O02 2.7(6) . .
Bi1 Cr1 O02 154.0(3) . .
Bi3 Cr1 O02 83.9(2) . .
O03 Cr1 O02 85.8(4) . .
O01 Cr1 O02 91.2(3) . .
C01 Cr1 Bi2 152.5(5) . .
C03 Cr1 Bi2 112.3(6) . .
C02 Cr1 Bi2 103.5(5) . .
Bi1 Cr1 Bi2 61.64(6) . .
Bi3 Cr1 Bi2 61.43(7) . .
O03 Cr1 Bi2 114.5(3) . .
O01 Cr1 Bi2 152.4(3) . .
O02 Cr1 Bi2 104.4(2) . .
C01 Cr1 Cr2 94.2(5) . .
C03 Cr1 Cr2 131.2(6) . .
C02 Cr1 Cr2 136.8(5) . .
Bi1 Cr1 Cr2 54.96(7) . .
Bi3 Cr1 Cr2 55.48(8) . .
O03 Cr1 Cr2 134.4(3) . .
O01 Cr1 Cr2 94.4(2) . .
O02 Cr1 Cr2 139.4(3) . .
Bi2 Cr1 Cr2 59.01(7) . .
C01 Cr1 C06 64.9(6) . .
C03 Cr1 C06 120.6(8) . .
C02 Cr1 C06 138.1(6) . .
Bi1 Cr1 C06 64.5(4) . .
Bi3 Cr1 C06 69.9(5) . .
O03 Cr1 C06 122.7(5) . .
O01 Cr1 C06 65.2(4) . .
O02 Cr1 C06 140.4(5) . .
Bi2 Cr1 C06 89.0(3) . .
Cr2 Cr1 C06 30.1(3) . .
C01 Cr1 K02 26.7(5) . 2_756
C03 Cr1 K02 84.7(6) . 2_756
C02 Cr1 K02 118.1(5) . 2_756
Bi1 Cr1 K02 83.34(12) . 2_756
Bi3 Cr1 K02 106.47(12) . 2_756
O03 Cr1 K02 84.9(3) . 2_756
O01 Cr1 K02 27.6(3) . 2_756
O02 Cr1 K02 118.0(3) . 2_756
Bi2 Cr1 K02 134.80(12) . 2_756
Cr2 Cr1 K02 78.01(12) . 2_756
C06 Cr1 K02 48.4(4) . 2_756
C04 Cr2 C06 88.4(9) . .
C04 Cr2 C05 89.7(9) . .
C06 Cr2 C05 95.7(10) . .
C04 Cr2 Bi1 81.6(6) . .
C06 Cr2 Bi1 97.3(8) . .
C05 Cr2 Bi1 164.1(7) . .
C04 Cr2 Bi3 162.5(6) . .
C06 Cr2 Bi3 106.7(8) . .
C05 Cr2 Bi3 80.2(7) . .
Bi1 Cr2 Bi3 104.54(9) . .
C04 Cr2 O06 90.3(7) . .
C06 Cr2 O06 2.5(10) . .
C05 Cr2 O06 94.1(8) . .
Bi1 Cr2 O06 99.2(4) . .
Bi3 Cr2 O06 104.6(4) . .
C04 Cr2 O04 2.5(6) . .
C06 Cr2 O04 87.5(7) . .
C05 Cr2 O04 87.5(7) . .
Bi1 Cr2 O04 84.0(2) . .
Bi3 Cr2 O04 162.0(3) . .
O06 Cr2 O04 89.3(4) . .
C04 Cr2 O05 88.4(7) . .
C06 Cr2 O05 94.2(8) . .
C05 Cr2 O05 2.0(8) . .
Bi1 Cr2 O05 164.6(4) . .
Bi3 Cr2 O05 81.9(3) . .
O06 Cr2 O05 92.6(5) . .
O04 Cr2 O05 86.2(4) . .
C04 Cr2 Bi2 109.4(6) . .
C06 Cr2 Bi2 148.7(6) . .
C05 Cr2 Bi2 109.4(7) . .
Bi1 Cr2 Bi2 61.90(6) . .
Bi3 Cr2 Bi2 61.56(6) . .
O06 Cr2 Bi2 148.8(3) . .
O04 Cr2 Bi2 111.3(2) . .
O05 Cr2 Bi2 111.2(4) . .
C04 Cr2 Cr1 135.8(6) . .
C06 Cr2 Cr1 89.5(5) . .
C05 Cr2 Cr1 134.4(7) . .
Bi1 Cr2 Cr1 54.91(7) . .
Bi3 Cr2 Cr1 55.07(7) . .
O06 Cr2 Cr1 89.3(3) . .
O04 Cr2 Cr1 138.0(3) . .
O05 Cr2 Cr1 135.7(3) . .
Bi2 Cr2 Cr1 59.64(7) . .
C04 Cr2 C01 133.4(7) . .
C06 Cr2 C01 62.0(6) . .
C05 Cr2 C01 126.0(7) . .
Bi1 Cr2 C01 68.7(3) . .
Bi3 Cr2 C01 63.5(3) . .
O06 Cr2 C01 61.5(4) . .
O04 Cr2 C01 134.4(4) . .
O05 Cr2 C01 126.3(4) . .
Bi2 Cr2 C01 87.8(3) . .
Cr1 Cr2 C01 28.3(3) . .
C04 Cr2 K02 114.2(6) . 1_455
C06 Cr2 K02 25.8(7) . 1_455
C05 Cr2 K02 93.9(7) . 1_455
Bi1 Cr2 K02 101.82(13) . 1_455
Bi3 Cr2 K02 80.97(12) . 1_455
O06 Cr2 K02 23.9(4) . 1_455
O04 Cr2 K02 113.2(3) . 1_455
O05 Cr2 K02 93.0(4) . 1_455
Bi2 Cr2 K02 130.21(12) . 1_455
Cr1 Cr2 K02 72.48(11) . 1_455
C01 Cr2 K02 44.5(3) . 1_455
O12 K1 O11 59.2(8) . .
O12 K1 O9 99.9(6) . .
O11 K1 O9 114.2(5) . .
O12 K1 O10 144.4(5) . .
O11 K1 O10 101.5(6) . .
O9 K1 O10 58.4(5) . .
O12 K1 O8 115.1(5) . .
O11 K1 O8 98.9(5) . .
O9 K1 O8 141.0(5) . .
O10 K1 O8 96.3(5) . .
O12 K1 O7 98.1(6) . .
O11 K1 O7 140.7(4) . .
O9 K1 O7 100.4(4) . .
O10 K1 O7 112.6(4) . .
O8 K1 O7 59.6(4) . .
O12 K1 N4 120.4(8) . .
O11 K1 N4 63.3(7) . .
O9 K1 N4 116.5(7) . .
O10 K1 N4 60.5(7) . .
O8 K1 N4 60.1(5) . .
O7 K1 N4 117.7(5) . .
O12 K1 N3 62.0(7) . .
O11 K1 N3 119.5(7) . .
O9 K1 N3 63.3(5) . .
O10 K1 N3 118.4(5) . .
O8 K1 N3 118.0(5) . .
O7 K1 N3 60.0(5) . .
N4 K1 N3 177.2(7) . .
O12 K1 C36 41.9(18) . .
O11 K1 C36 19.6(14) . .
O9 K1 C36 120.1(13) . .
O10 K1 C36 121.0(12) . .
O8 K1 C36 98.0(14) . .
O7 K1 C36 124.0(9) . .
N4 K1 C36 78.6(18) . .
N3 K1 C36 103.9(18) . .
O1 K2 O3 99.2(5) . .
O1 K2 O4 121.5(4) . .
O3 K2 O4 59.5(5) . .
O1 K2 O5 95.9(4) . .
O3 K2 O5 97.2(5) . .
O4 K2 O5 137.2(4) . .
O1 K2 O2 60.2(4) . .
O3 K2 O2 140.1(4) . .
O4 K2 O2 100.3(4) . .
O5 K2 O2 117.3(4) . .
O1 K2 O6 136.3(4) . .
O3 K2 O6 118.5(5) . .
O4 K2 O6 97.6(5) . .
O5 K2 O6 60.2(4) . .
O2 K2 O6 96.7(4) . .
O1 K2 N2 120.8(5) . .
O3 K2 N2 119.4(6) . .
O4 K2 N2 61.0(5) . .
O5 K2 N2 119.1(5) . .
O2 K2 N2 61.5(5) . .
O6 K2 N2 59.8(5) . .
O1 K2 N1 61.2(5) . .
O3 K2 N1 59.3(6) . .
O4 K2 N1 118.1(6) . .
O5 K2 N1 60.1(5) . .
O2 K2 N1 120.5(5) . .
O6 K2 N1 119.0(5) . .
N2 K2 N1 178.0(6) . .
K01 K01 O16 150.7(8) 2_756 .
K01 K01 O13 68.9(5) 2_756 2_756
O16 K01 O13 96.8(7) . 2_756
K01 K01 O14 76.3(6) 2_756 .
O16 K01 O14 119.5(8) . .
O13 K01 O14 59.6(6) 2_756 .
K01 K01 O13 66.3(5) 2_756 .
O16 K01 O13 122.9(7) . .
O13 K01 O13 135.2(4) 2_756 .
O14 K01 O13 108.5(6) . .
K01 K01 O15 149.6(8) 2_756 .
O16 K01 O15 58.2(8) . .
O13 K01 O15 132.1(7) 2_756 .
O14 K01 O15 95.5(9) . .
O13 K01 O15 89.6(6) . .
K01 K01 N6 86.1(8) 2_756 2_756
O16 K01 N6 64.7(9) . 2_756
O13 K01 N6 60.8(6) 2_756 2_756
O14 K01 N6 120.3(7) . 2_756
O13 K01 N6 115.3(7) . 2_756
O15 K01 N6 122.2(9) . 2_756
K01 K01 O14 61.4(5) 2_756 2_756
O16 K01 O14 99.2(8) . 2_756
O13 K01 O14 102.0(6) 2_756 2_756
O14 K01 O14 137.7(4) . 2_756
O13 K01 O14 55.6(5) . 2_756
O15 K01 O14 120.7(8) . 2_756
N6 K01 O14 59.8(7) 2_756 2_756
K01 K01 N5 91.4(8) 2_756 .
O16 K01 N5 117.6(9) . .
O13 K01 N5 120.2(7) 2_756 .
O14 K01 N5 61.0(7) . .
O13 K01 N5 61.6(7) . .
O15 K01 N5 59.8(9) . .
N6 K01 N5 176.7(9) 2_756 .
O14 K01 N5 117.1(8) 2_756 .
K01 K01 C45 74.6(8) 2_756 2_756
O16 K01 C45 94.6(10) . 2_756
O13 K01 C45 123.5(8) 2_756 2_756
O14 K01 C45 145.7(9) . 2_756
O13 K01 C45 42.1(7) . 2_756
O15 K01 C45 100.4(10) . 2_756
N6 K01 C45 75.3(9) 2_756 2_756
O14 K01 C45 21.5(7) 2_756 2_756
N5 K01 C45 101.9(9) . 2_756
K01 K01 C45 70.3(8) 2_756 .
O16 K01 C45 116.1(9) . .
O13 K01 C45 41.2(7) 2_756 .
O14 K01 C45 18.6(7) . .
O13 K01 C45 119.0(7) . .
O15 K01 C45 109.7(11) . .
N6 K01 C45 101.9(9) 2_756 .
O14 K01 C45 128.6(8) 2_756 .
N5 K01 C45 79.2(9) . .
C45 K01 C45 145.0(3) 2_756 .
K01 K01 C44 168.3(8) 2_756 .
O16 K01 C44 36.9(8) . .
O13 K01 C44 122.7(8) 2_756 .
O14 K01 C44 107.4(8) . .
O13 K01 C44 102.0(8) . .
O15 K01 C44 21.3(7) . .
N6 K01 C44 101.0(9) 2_756 .
O14 K01 C44 114.1(8) 2_756 .
N5 K01 C44 81.1(9) . .
C45 K01 C44 97.9(11) 2_756 .
C45 K01 C44 116.6(11) . .
C51 K02 O16 40.6(19) 1_655 1_655
C51 K02 C49 77.2(18) 1_655 1_655
O16 K02 C49 36.6(12) 1_655 1_655
C51 K02 K02 141(2) 1_655 2_856
O16 K02 K02 175.6(9) 1_655 2_856
C49 K02 K02 141.3(12) 1_655 2_856
C51 K02 O01 124(3) 1_655 1_655
O16 K02 O01 116.9(8) 1_655 1_655
C49 K02 O01 98.1(15) 1_655 1_655
K02 K02 O01 65.8(5) 2_856 1_655
C51 K02 O06 147(2) 1_655 1_655
O16 K02 O06 108.5(9) 1_655 1_655
C49 K02 O06 73.6(13) 1_655 1_655
K02 K02 O06 68.4(6) 2_856 1_655
O01 K02 O06 76.0(4) 1_655 1_655
C51 K02 O01 99(3) 1_655 2_756
O16 K02 O01 117.1(8) 1_655 2_756
C49 K02 O01 124.0(17) 1_655 2_756
K02 K02 O01 60.0(4) 2_856 2_756
O01 K02 O01 125.9(4) 1_655 2_756
O06 K02 O01 84.5(5) 1_655 2_756
C51 K02 C52 17(2) 1_655 1_655
O16 K02 C52 57.3(13) 1_655 1_655
C49 K02 C52 93.7(15) 1_655 1_655
K02 K02 C52 125.0(12) 2_856 1_655
O01 K02 C52 118.8(10) 1_655 1_655
O06 K02 C52 162.3(12) 1_655 1_655
O01 K02 C52 93.0(10) 2_756 1_655
C51 K02 O06 83(2) 1_655 2_756
O16 K02 O06 123.3(9) 1_655 2_756
C49 K02 O06 157.3(14) 1_655 2_756
K02 K02 O06 59.6(5) 2_856 2_756
O01 K02 O06 83.0(5) 1_655 2_756
O06 K02 O06 128.1(4) 1_655 2_756
O01 K02 O06 70.5(5) 2_756 2_756
C52 K02 O06 66.6(12) 1_655 2_756
C51 K02 C44 76(2) 1_655 1_655
O16 K02 C44 35.2(10) 1_655 1_655
C49 K02 C44 6.5(17) 1_655 1_655
K02 K02 C44 142.0(9) 2_856 1_655
O01 K02 C44 104.3(8) 1_655 1_655
O06 K02 C44 73.6(9) 1_655 1_655
O01 K02 C44 117.8(8) 2_756 1_655
C52 K02 C44 92.4(13) 1_655 1_655
O06 K02 C44 158.3(9) 2_756 1_655
C51 K02 K01 43(2) 1_655 1_655
O16 K02 K01 27.7(7) 1_655 1_655
C49 K02 K01 47.6(14) 1_655 1_655
K02 K02 K01 156.4(5) 2_856 1_655
O01 K02 K01 93.0(4) 1_655 1_655
O06 K02 K01 118.2(6) 1_655 1_655
O01 K02 K01 139.9(4) 2_756 1_655
C52 K02 K01 55.1(10) 1_655 1_655
O06 K02 K01 109.8(5) 2_756 1_655
C44 K02 K01 50.2(7) 1_655 1_655
C51 K02 Cr1 73(2) 1_655 2_756
O16 K02 Cr1 101.5(7) 1_655 2_756
C49 K02 Cr1 126.3(15) 1_655 2_756
K02 K02 Cr1 77.4(3) 2_856 2_756
O01 K02 Cr1 135.6(4) 1_655 2_756
O06 K02 Cr1 113.3(5) 1_655 2_756
O01 K02 Cr1 29.2(3) 2_756 2_756
C52 K02 Cr1 64.1(9) 1_655 2_756
O06 K02 Cr1 56.5(3) 2_756 2_756
C44 K02 Cr1 120.1(7) 1_655 2_756
K01 K02 Cr1 115.85(19) 1_655 2_756
O01 C01 Cr1 177.6(16) . .
O01 C01 Cr2 122.9(10) . .
Cr1 C01 Cr2 57.5(4) . .
C01 O01 K02 132.1(11) . 1_455
C01 O01 K02 121.9(11) . 2_756
K02 O01 K02 54.1(4) 1_455 2_756
C01 O01 Cr1 1.4(9) . .
K02 O01 Cr1 132.0(5) 1_455 .
K02 O01 Cr1 123.2(5) 2_756 .
O02 C02 Cr1 172.8(15) . .
C02 O02 Cr1 4.5(9) . .
O03 C03 Cr1 171.6(16) . .
C03 O03 Cr1 5.0(10) . .
O04 C04 Cr2 173.9(15) . .
C04 O04 Cr2 3.7(9) . .
O05 C05 Cr2 175(2) . .
C05 O05 Cr2 3.0(13) . .
O06 C06 Cr2 174(3) . .
O06 C06 Cr1 118.9(13) . .
Cr2 C06 Cr1 60.4(4) . .
C06 O06 K02 133.1(17) . 1_455
C06 O06 Cr2 3.8(16) . .
K02 O06 Cr2 130.3(7) 1_455 .
C06 O06 K02 130.0(15) . 2_756
K02 O06 K02 51.9(4) 1_455 2_756
Cr2 O06 K02 131.5(5) . 2_756
C13 N1 C1 111(2) . .
C13 N1 C7 113(2) . .
C1 N1 C7 109(2) . .
C13 N1 K2 108.4(13) . .
C1 N1 K2 108.3(14) . .
C7 N1 K2 106.9(14) . .
C18 N2 C12 112.4(19) . .
C18 N2 C6 109.7(19) . .
C12 N2 C6 109(2) . .
C18 N2 K2 110.3(13) . .
C12 N2 K2 107.7(14) . .
C6 N2 K2 107.3(11) . .
C27 N3 C21 108(2) . .
C27 N3 C33 113(2) . .
C21 N3 C33 110(2) . .
C27 N3 K1 104.4(13) . .
C21 N3 K1 113.1(13) . .
C33 N3 K1 108.3(16) . .
C32 N4 C38 108(3) . .
C32 N4 C26 114(3) . .
C38 N4 C26 112(3) . .
C32 N4 K1 107.1(17) . .
C38 N4 K1 106(2) . .
C26 N4 K1 110.0(17) . .
C47 N5 C41 108(3) . .
C47 N5 K01 105(2) . .
C41 N5 K01 104.2(19) . .
C50 N6 C52 138(3) . 2_756
C50 N6 K01 109(3) . 2_756
C52 N6 K01 103(2) 2_756 2_756
C3 O1 C2 109.9(18) . .
C3 O1 K2 117.0(12) . .
C2 O1 K2 116.5(12) . .
C5 O2 C4 111.5(18) . .
C5 O2 K2 115.7(13) . .
C4 O2 K2 113.4(11) . .
C8 O3 C9 113(2) . .
C8 O3 K2 118.4(17) . .
C9 O3 K2 117.3(14) . .
C10 O4 C11 109(2) . .
C10 O4 K2 114.5(14) . .
C11 O4 K2 115.1(15) . .
C14 O5 C15 110.1(17) . .
C14 O5 K2 117.3(13) . .
C15 O5 K2 110.7(14) . .
C17 O6 C16 112.0(19) . .
C17 O6 K2 116.5(13) . .
C16 O6 K2 111.3(11) . .
C23 O7 C22 110.8(17) . .
C23 O7 K1 117.3(12) . .
C22 O7 K1 116.8(12) . .
C24 O8 C25 113.6(18) . .
C24 O8 K1 116.4(11) . .
C25 O8 K1 115.9(13) . .
C28 O9 C29 112(2) . .
C28 O9 K1 112.5(11) . .
C29 O9 K1 112.9(14) . .
C30 O10 C31 110(2) . .
C30 O10 K1 111.5(16) . .
C31 O10 K1 117.9(17) . .
C36 O11 C37 118(4) . .
C36 O11 K1 113(3) . .
C37 O11 K1 109.2(14) . .
C34 O12 C35 122(3) . .
C34 O12 K1 121(2) . .
C35 O12 K1 107.1(19) . .
C43 O13 C42 108.7(16) . .
C43 O13 K01 117.3(13) . 2_756
C42 O13 K01 127.2(12) . 2_756
C43 O13 K01 119.9(13) . .
C42 O13 K01 125.9(13) . .
K01 O13 K01 44.8(4) 2_756 .
C45 O14 C46 121(3) . .
C45 O14 K01 118.2(19) . .
C46 O14 K01 114.2(16) . .
C45 O14 K01 98(2) . 2_756
C46 O14 K01 103.1(17) . 2_756
K01 O14 K01 42.3(4) . 2_756
C48 O15 C44 129(4) . .
C48 O15 K01 127(3) . .
C44 O15 K01 104(3) . .
C49 O16 C51 110(3) . .
C49 O16 K02 72.1(19) . 1_455
C51 O16 K02 37.8(18) . 1_455
C49 O16 K01 107(3) . .
C51 O16 K01 114(3) . .
K02 O16 K01 129.2(13) 1_455 .
N1 C1 C2 112(2) . .
N1 C1 H1A 109.2 . .
C2 C1 H1A 109.2 . .
N1 C1 H1B 109.2 . .
C2 C1 H1B 109.2 . .
H1A C1 H1B 107.9 . .
C1 C2 O1 109(2) . .
C1 C2 H2A 109.9 . .
O1 C2 H2A 109.9 . .
C1 C2 H2B 109.9 . .
O1 C2 H2B 109.9 . .
H2A C2 H2B 108.3 . .
O1 C3 C4 108(2) . .
O1 C3 H3A 110.0 . .
C4 C3 H3A 110.0 . .
O1 C3 H3B 110.0 . .
C4 C3 H3B 110.0 . .
H3A C3 H3B 108.4 . .
O2 C4 C3 110.0(19) . .
O2 C4 H4A 109.7 . .
C3 C4 H4A 109.7 . .
O2 C4 H4B 109.7 . .
C3 C4 H4B 109.7 . .
H4A C4 H4B 108.2 . .
O2 C5 C6 108.0(19) . .
O2 C5 H5A 110.1 . .
C6 C5 H5A 110.1 . .
O2 C5 H5B 110.1 . .
C6 C5 H5B 110.1 . .
H5A C5 H5B 108.4 . .
N2 C6 C5 115(2) . .
N2 C6 H6A 108.5 . .
C5 C6 H6A 108.5 . .
N2 C6 H6B 108.5 . .
C5 C6 H6B 108.5 . .
H6A C6 H6B 107.5 . .
C8 C7 N1 116(2) . .
C8 C7 H7A 108.2 . .
N1 C7 H7A 108.2 . .
C8 C7 H7B 108.2 . .
N1 C7 H7B 108.2 . .
H7A C7 H7B 107.3 . .
O3 C8 C7 108(3) . .
O3 C8 H8A 110.0 . .
C7 C8 H8A 110.0 . .
O3 C8 H8B 110.0 . .
C7 C8 H8B 110.0 . .
H8A C8 H8B 108.4 . .
O3 C9 C10 110(2) . .
O3 C9 H9A 109.7 . .
C10 C9 H9A 109.7 . .
O3 C9 H9B 109.7 . .
C10 C9 H9B 109.7 . .
H9A C9 H9B 108.2 . .
O4 C10 C9 111(3) . .
O4 C10 H10A 109.5 . .
C9 C10 H10A 109.5 . .
O4 C10 H10B 109.5 . .
C9 C10 H10B 109.5 . .
H10A C10 H10B 108.1 . .
O4 C11 C12 112(2) . .
O4 C11 H11A 109.2 . .
C12 C11 H11A 109.2 . .
O4 C11 H11B 109.2 . .
C12 C11 H11B 109.2 . .
H11A C11 H11B 107.9 . .
N2 C12 C11 112(2) . .
N2 C12 H12A 109.2 . .
C11 C12 H12A 109.2 . .
N2 C12 H12B 109.2 . .
C11 C12 H12B 109.2 . .
H12A C12 H12B 107.9 . .
N1 C13 C14 115(2) . .
N1 C13 H13A 108.6 . .
C14 C13 H13A 108.6 . .
N1 C13 H13B 108.6 . .
C14 C13 H13B 108.6 . .
H13A C13 H13B 107.6 . .
O5 C14 C13 105.3(19) . .
O5 C14 H14A 110.7 . .
C13 C14 H14A 110.7 . .
O5 C14 H14B 110.7 . .
C13 C14 H14B 110.7 . .
H14A C14 H14B 108.8 . .
C16 C15 O5 110(2) . .
C16 C15 H15A 109.6 . .
O5 C15 H15A 109.6 . .
C16 C15 H15B 109.6 . .
O5 C15 H15B 109.6 . .
H15A C15 H15B 108.1 . .
C15 C16 O6 107(2) . .
C15 C16 H16A 110.3 . .
O6 C16 H16A 110.3 . .
C15 C16 H16B 110.3 . .
O6 C16 H16B 110.3 . .
H16A C16 H16B 108.6 . .
O6 C17 C18 107(2) . .
O6 C17 H17A 110.2 . .
C18 C17 H17A 110.2 . .
O6 C17 H17B 110.2 . .
C18 C17 H17B 110.2 . .
H17A C17 H17B 108.5 . .
N2 C18 C17 115.6(18) . .
N2 C18 H18A 108.4 . .
C17 C18 H18A 108.4 . .
N2 C18 H18B 108.4 . .
C17 C18 H18B 108.4 . .
H18A C18 H18B 107.4 . .
N3 C21 C22 110.3(19) . .
N3 C21 H21A 109.6 . .
C22 C21 H21A 109.6 . .
N3 C21 H21B 109.6 . .
C22 C21 H21B 109.6 . .
H21A C21 H21B 108.1 . .
O7 C22 C21 112.8(18) . .
O7 C22 H22A 109.0 . .
C21 C22 H22A 109.0 . .
O7 C22 H22B 109.0 . .
C21 C22 H22B 109.0 . .
H22A C22 H22B 107.8 . .
O7 C23 C24 108.9(18) . .
O7 C23 H23A 109.9 . .
C24 C23 H23A 109.9 . .
O7 C23 H23B 109.9 . .
C24 C23 H23B 109.9 . .
H23A C23 H23B 108.3 . .
O8 C24 C23 111.5(19) . .
O8 C24 H24A 109.3 . .
C23 C24 H24A 109.3 . .
O8 C24 H24B 109.3 . .
C23 C24 H24B 109.3 . .
H24A C24 H24B 108.0 . .
C26 C25 O8 111(2) . .
C26 C25 H25A 109.5 . .
O8 C25 H25A 109.5 . .
C26 C25 H25B 109.5 . .
O8 C25 H25B 109.5 . .
H25A C25 H25B 108.1 . .
C25 C26 N4 111(2) . .
C25 C26 H26A 109.5 . .
N4 C26 H26A 109.5 . .
C25 C26 H26B 109.5 . .
N4 C26 H26B 109.5 . .
H26A C26 H26B 108.1 . .
C28 C27 N3 118(2) . .
C28 C27 H27A 107.7 . .
N3 C27 H27A 107.7 . .
C28 C27 H27B 107.7 . .
N3 C27 H27B 107.7 . .
H27A C27 H27B 107.1 . .
C27 C28 O9 111(2) . .
C27 C28 H28A 109.4 . .
O9 C28 H28A 109.4 . .
C27 C28 H28B 109.4 . .
O9 C28 H28B 109.4 . .
H28A C28 H28B 108.0 . .
C30 C29 O9 105(2) . .
C30 C29 H29A 110.7 . .
O9 C29 H29A 110.7 . .
C30 C29 H29B 110.7 . .
O9 C29 H29B 110.7 . .
H29A C29 H29B 108.8 . .
C29 C30 O10 110(3) . .
C29 C30 H30A 109.6 . .
O10 C30 H30A 109.6 . .
C29 C30 H30B 109.6 . .
O10 C30 H30B 109.6 . .
H30A C30 H30B 108.2 . .
C32 C31 O10 102(2) . .
C32 C31 H31A 111.4 . .
O10 C31 H31A 111.4 . .
C32 C31 H31B 111.4 . .
O10 C31 H31B 111.4 . .
H31A C31 H31B 109.2 . .
C31 C32 N4 120(3) . .
C31 C32 H32A 107.4 . .
N4 C32 H32A 107.4 . .
C31 C32 H32B 107.4 . .
N4 C32 H32B 107.4 . .
H32A C32 H32B 107.0 . .
N3 C33 C34 115(2) . .
N3 C33 H33A 108.6 . .
C34 C33 H33A 108.6 . .
N3 C33 H33B 108.6 . .
C34 C33 H33B 108.6 . .
H33A C33 H33B 107.6 . .
O12 C34 C33 109(3) . .
O12 C34 H34A 110.0 . .
C33 C34 H34A 110.0 . .
O12 C34 H34B 110.0 . .
C33 C34 H34B 110.0 . .
H34A C34 H34B 108.3 . .
C36 C35 O12 110(4) . .
C36 C35 H35A 109.6 . .
O12 C35 H35A 109.6 . .
C36 C35 H35B 109.6 . .
O12 C35 H35B 109.6 . .
H35A C35 H35B 108.1 . .
C35 C36 O11 115(6) . .
C35 C36 K1 90(4) . .
O11 C36 K1 47.9(17) . .
C35 C36 H36A 108.6 . .
O11 C36 H36A 108.6 . .
K1 C36 H36A 155.7 . .
C35 C36 H36B 108.6 . .
O11 C36 H36B 108.6 . .
K1 C36 H36B 79.6 . .
H36A C36 H36B 107.6 . .
C38 C37 O11 114(2) . .
C38 C37 H37A 108.7 . .
O11 C37 H37A 108.7 . .
C38 C37 H37B 108.7 . .
O11 C37 H37B 108.7 . .
H37A C37 H37B 107.6 . .
C37 C38 N4 113(4) . .
C37 C38 H38A 109.1 . .
N4 C38 H38A 109.1 . .
C37 C38 H38B 109.1 . .
N4 C38 H38B 109.1 . .
H38A C38 H38B 107.8 . .
N5 C41 C42 123(2) . .
N5 C41 H41A 106.6 . .
C42 C41 H41A 106.6 . .
N5 C41 H41B 106.6 . .
C42 C41 H41B 106.6 . .
H41A C41 H41B 106.6 . .
O13 C42 C41 107.9(18) . .
O13 C42 H42A 110.1 . .
C41 C42 H42A 110.1 . .
O13 C42 H42B 110.1 . .
C41 C42 H42B 110.1 . .
H42A C42 H42B 108.4 . .
O13 C43 C45 108(2) . 2_756
O13 C43 H43A 110.1 . .
C45 C43 H43A 110.1 2_756 .
O13 C43 H43B 110.1 . .
C45 C43 H43B 110.1 2_756 .
H43A C43 H43B 108.4 . .
C49 C44 O15 120(4) . .
C49 C44 K01 74(3) . .
O15 C44 K01 55(2) . .
C49 C44 K02 12(3) . 1_455
O15 C44 K02 130(3) . 1_455
K01 C44 K02 79.4(9) . 1_455
C49 C44 H44A 107.3 . .
O15 C44 H44A 107.3 . .
K01 C44 H44A 155.0 . .
K02 C44 H44A 107.2 1_455 .
C49 C44 H44B 107.2 . .
O15 C44 H44B 107.3 . .
K01 C44 H44B 96.0 . .
K02 C44 H44B 96.4 1_455 .
H44A C44 H44B 106.9 . .
O14 C45 C43 120(3) . 2_756
O14 C45 K01 60.7(15) . 2_756
C43 C45 K01 88.8(17) 2_756 2_756
O14 C45 K01 43.2(14) . .
C43 C45 K01 81.8(16) 2_756 .
K01 C45 K01 35.0(3) 2_756 .
O14 C45 H45A 107.2 . .
C43 C45 H45A 107.2 2_756 .
K01 C45 H45A 69.6 2_756 .
K01 C45 H45A 104.5 . .
O14 C45 H45B 107.2 . .
C43 C45 H45B 107.2 2_756 .
K01 C45 H45B 163.8 2_756 .
K01 C45 H45B 142.8 . .
H45A C45 H45B 106.8 . .
C50 C46 O14 126(5) . .
C50 C46 H46A 105.7 . .
O14 C46 H46A 105.7 . .
C50 C46 H46B 105.7 . .
O14 C46 H46B 105.7 . .
H46A C46 H46B 106.2 . .
N5 C47 C48 132(4) . .
N5 C47 H47A 104.2 . .
C48 C47 H47A 104.2 . .
N5 C47 H47B 104.2 . .
C48 C47 H47B 104.2 . .
H47A C47 H47B 105.5 . .
O15 C48 C47 109(4) . .
O15 C48 H48A 109.9 . .
C47 C48 H48A 109.9 . .
O15 C48 H48B 109.9 . .
C47 C48 H48B 109.9 . .
H48A C48 H48B 108.3 . .
C44 C49 O16 103(4) . .
C44 C49 H49A 111.2 . .
O16 C49 H49A 111.2 . .
C44 C49 H49B 111.2 . .
O16 C49 H49B 111.2 . .
H49A C49 H49B 109.2 . .
C46 C50 N6 112(5) . .
C46 C50 H50A 109.1 . .
N6 C50 H50A 109.1 . .
C46 C50 H50B 109.1 . .
N6 C50 H50B 109.1 . .
H50A C50 H50B 107.8 . .
O16 C51 C52 110(4) . .
O16 C51 H51A 109.6 . .
C52 C51 H51A 109.6 . .
O16 C51 H51B 109.6 . .
C52 C51 H51B 109.6 . .
H51A C51 H51B 108.1 . .
C51 C52 N6 105(4) . 2_756
C51 C52 H52A 110.7 . .
N6 C52 H52A 110.7 2_756 .
C51 C52 H52B 110.7 . .
N6 C52 H52B 110.7 2_756 .
H52A C52 H52B 108.8 . .
CB NA HA1 109.5 . .
CB NA HA2 109.5 . .
HA1 NA HA2 109.5 . .
CB NA HA3 109.5 . .
HA1 NA HA3 109.5 . .
HA2 NA HA3 109.5 . .
CA NB K02 153(5) . 1_455
CA NB HB1 98.4 . .
K02 NB HB1 98.4 1_455 .
CA NB HB2 98.4 . .
K02 NB HB2 98.4 1_455 .
HB1 NB HB2 103.8 . .
CB CA NB 102(8) . .
CB CA HA4 111.4 . .
NB CA HA4 111.4 . .
CB CA HA5 111.4 . .
NB CA HA5 111.4 . .
HA4 CA HA5 109.3 . .
CA CB NA 141(10) . .
CA CB HB3 101.8 . .
NA CB HB3 101.8 . .
CA CB HB4 101.8 . .
NA CB HB4 101.8 . .
HB3 CB HB4 104.7 . .

loop_
_geom_bond_atom_site_label_1
_geom_bond_atom_site_label_2
_geom_bond_distance
_geom_bond_site_symmetry_2
Bi1 Cr1 2.694(3) .
Bi1 Cr2 2.696(3) .
Bi1 Bi2 2.9558(16) .
Bi2 Bi3 2.9537(15) .
Bi2 Cr2 3.025(3) .
Bi2 Cr1 3.045(3) .
Bi3 Cr1 2.711(3) .
Bi3 Cr2 2.725(3) .
Cr1 C01 1.740(18) .
Cr1 C03 1.754(19) .
Cr1 C02 1.87(2) .
Cr1 O03 2.939(15) .
Cr1 O01 2.969(13) .
Cr1 O02 2.988(13) .
Cr1 Cr2 3.097(4) .
Cr1 C06 3.563(16) .
Cr1 K02 5.092(8) 2_756
Cr2 C04 1.771(19) .
Cr2 C06 1.79(2) .
Cr2 C05 1.80(2) .
Cr2 O06 2.944(17) .
Cr2 O04 2.965(13) .
Cr2 O05 2.975(16) .
Cr2 C01 3.662(15) .
Cr2 K02 5.164(8) 1_455
K1 O12 2.761(18) .
K1 O11 2.785(14) .
K1 O9 2.795(12) .
K1 O10 2.822(15) .
K1 O8 2.838(13) .
K1 O7 2.846(12) .
K1 N4 2.897(19) .
K1 N3 2.903(16) .
K1 C36 3.47(3) .
K2 O1 2.794(12) .
K2 O3 2.815(14) .
K2 O4 2.818(15) .
K2 O5 2.834(14) .
K2 O2 2.844(13) .
K2 O6 2.849(14) .
K2 N2 2.976(15) .
K2 N1 3.003(17) .
K01 K01 2.075(16) 2_756
K01 O16 2.68(3) .
K01 O13 2.697(15) 2_756
K01 O14 2.709(18) .
K01 O13 2.747(15) .
K01 O15 2.95(3) .
K01 N6 2.99(3) 2_756
K01 O14 2.997(19) 2_756
K01 N5 3.01(3) .
K01 C45 3.40(3) 2_756
K01 C45 3.49(3) .
K01 C44 3.50(4) .
K02 C51 1.42(5) 1_655
K02 O16 2.27(3) 1_655
K02 C49 2.28(4) 1_655
K02 K02 2.505(19) 2_856
K02 O01 2.678(15) 1_655
K02 O06 2.745(19) 1_655
K02 O01 2.820(16) 2_756
K02 C52 2.82(3) 1_655
K02 O06 2.96(2) 2_756
K02 C44 3.50(4) 1_655
K02 K01 4.474(12) 1_655
K02 Cr1 5.092(8) 2_756
C01 O01 1.230(18) .
O01 K02 2.678(15) 1_455
O01 K02 2.820(16) 2_756
C02 O02 1.124(19) .
C03 O03 1.192(19) .
C04 O04 1.198(19) .
C05 O05 1.18(2) .
C06 O06 1.16(2) .
O06 K02 2.745(19) 1_455
O06 K02 2.96(2) 2_756
N1 C13 1.45(3) .
N1 C1 1.48(3) .
N1 C7 1.49(3) .
N2 C18 1.41(3) .
N2 C12 1.47(3) .
N2 C6 1.49(3) .
N3 C27 1.46(3) .
N3 C21 1.46(3) .
N3 C33 1.47(3) .
N4 C32 1.44(5) .
N4 C38 1.48(4) .
N4 C26 1.48(3) .
N5 C47 1.47(5) .
N5 C41 1.486(19) .
N6 C50 1.53(2) .
N6 C52 1.57(5) 2_756
N6 K01 2.99(3) 2_756
O1 C3 1.38(2) .
O1 C2 1.49(3) .
O2 C5 1.37(3) .
O2 C4 1.44(2) .
O3 C8 1.39(3) .
O3 C9 1.45(3) .
O4 C10 1.39(3) .
O4 C11 1.39(3) .
O5 C14 1.42(3) .
O5 C15 1.45(3) .
O6 C17 1.44(2) .
O6 C16 1.45(2) .
O7 C23 1.41(2) .
O7 C22 1.41(2) .
O8 C24 1.43(2) .
O8 C25 1.44(3) .
O9 C28 1.44(3) .
O9 C29 1.51(3) .
O10 C30 1.45(4) .
O10 C31 1.48(3) .
O11 C36 1.26(6) .
O11 C37 1.60(3) .
O12 C34 1.36(4) .
O12 C35 1.70(6) .
O13 C43 1.41(2) .
O13 C42 1.43(2) .
O13 K01 2.697(15) 2_756
O14 C45 1.26(3) .
O14 C46 1.57(5) .
O14 K01 2.997(19) 2_756
O15 C48 1.29(4) .
O15 C44 1.31(4) .
O16 C49 1.43(4) .
O16 C51 1.51(5) .
O16 K02 2.27(3) 1_455
C1 C2 1.48(3) .
C1 H1A 0.9700 .
C1 H1B 0.9700 .
C2 H2A 0.9700 .
C2 H2B 0.9700 .
C3 C4 1.52(3) .
C3 H3A 0.9700 .
C3 H3B 0.9700 .
C4 H4A 0.9700 .
C4 H4B 0.9700 .
C5 C6 1.53(3) .
C5 H5A 0.9700 .
C5 H5B 0.9700 .
C6 H6A 0.9700 .
C6 H6B 0.9700 .
C7 C8 1.40(3) .
C7 H7A 0.9700 .
C7 H7B 0.9700 .
C8 H8A 0.9700 .
C8 H8B 0.9700 .
C9 C10 1.48(4) .
C9 H9A 0.9700 .
C9 H9B 0.9700 .
C10 H10A 0.9700 .
C10 H10B 0.9700 .
C11 C12 1.47(4) .
C11 H11A 0.9700 .
C11 H11B 0.9700 .
C12 H12A 0.9700 .
C12 H12B 0.9700 .
C13 C14 1.53(3) .
C13 H13A 0.9700 .
C13 H13B 0.9700 .
C14 H14A 0.9700 .
C14 H14B 0.9700 .
C15 C16 1.39(3) .
C15 H15A 0.9700 .
C15 H15B 0.9700 .
C16 H16A 0.9700 .
C16 H16B 0.9700 .
C17 C18 1.49(3) .
C17 H17A 0.9700 .
C17 H17B 0.9700 .
C18 H18A 0.9700 .
C18 H18B 0.9700 .
C21 C22 1.48(3) .
C21 H21A 0.9700 .
C21 H21B 0.9700 .
C22 H22A 0.9700 .
C22 H22B 0.9700 .
C23 C24 1.53(3) .
C23 H23A 0.9700 .
C23 H23B 0.9700 .
C24 H24A 0.9700 .
C24 H24B 0.9700 .
C25 C26 1.42(3) .
C25 H25A 0.9700 .
C25 H25B 0.9700 .
C26 H26A 0.9700 .
C26 H26B 0.9700 .
C27 C28 1.39(3) .
C27 H27A 0.9700 .
C27 H27B 0.9700 .
C28 H28A 0.9700 .
C28 H28B 0.9700 .
C29 C30 1.26(4) .
C29 H29A 0.9700 .
C29 H29B 0.9700 .
C30 H30A 0.9700 .
C30 H30B 0.9700 .
C31 C32 1.43(4) .
C31 H31A 0.9700 .
C31 H31B 0.9700 .
C32 H32A 0.9700 .
C32 H32B 0.9700 .
C33 C34 1.56(4) .
C33 H33A 0.9700 .
C33 H33B 0.9700 .
C34 H34A 0.9700 .
C34 H34B 0.9700 .
C35 C36 1.10(13) .
C35 H35A 0.9700 .
C35 H35B 0.9700 .
C36 H36A 0.9700 .
C36 H36B 0.9700 .
C37 C38 1.26(4) .
C37 H37A 0.9700 .
C37 H37B 0.9700 .
C38 H38A 0.9700 .
C38 H38B 0.9700 .
C41 C42 1.50(3) .
C41 H41A 0.9700 .
C41 H41B 0.9700 .
C42 H42A 0.9700 .
C42 H42B 0.9700 .
C43 C45 1.42(4) 2_756
C43 H43A 0.9700 .
C43 H43B 0.9700 .
C44 C49 1.26(5) .
C44 K02 3.50(4) 1_455
C44 H44A 0.9700 .
C44 H44B 0.9700 .
C45 C43 1.42(4) 2_756
C45 K01 3.40(3) 2_756
C45 H45A 0.9700 .
C45 H45B 0.9700 .
C46 C50 1.03(7) .
C46 H46A 0.9700 .
C46 H46B 0.9700 .
C47 C48 1.50(5) .
C47 H47A 0.9700 .
C47 H47B 0.9700 .
C48 H48A 0.9700 .
C48 H48B 0.9700 .
C49 H49A 0.9700 .
C49 H49B 0.9700 .
C50 H50A 0.9700 .
C50 H50B 0.9700 .
C51 C52 1.52(2) .
C51 H51A 0.9700 .
C51 H51B 0.9700 .
C52 N6 1.57(5) 2_756
C52 H52A 0.9700 .
C52 H52B 0.9700 .
NA CB 1.42(9) .
NA HA1 0.8900 .
NA HA2 0.8900 .
NA HA3 0.8900 .
NB CA 1.75(10) .
NB K02 3.66(8) 1_455
NB HB1 0.9000 .
NB HB2 0.9000 .
CA CB 1.08(11) .
CA HA4 0.9700 .
CA HA5 0.9700 .
CB HB3 0.9700 .
CB HB4 0.9700 .
